data_4315266
loop_
_publ_author_name
'Juan Diwu'
'Anna-Gay D. Nelson'
'Shuao Wang'
'Charles F. Campana'
'Thomas E. Albrecht-Schmitt'

_publ_section_title
;
 Comparisons of Pu(IV) and Ce(IV) Diphosphonates
;
_journal_name_full 'Inorganic Chemistry'
_journal_page_first 3337
_journal_page_last 3342
_journal_paper_doi 10.1021/ic100184q
_journal_volume 49
_journal_year 2010
_chemical_formula_moiety Pu[CH2(PO3)2](H2O).(H2O)
_chemical_formula_sum 'C H6 O8 P2 Pu'
_chemical_formula_weight 450.00
_chemical_melting_point ?
_chemical_name_common 'Plutonium(IV) methylenediphosphonate hydrate'
_chemical_name_systematic
; 
 ? 
;
_space_group_IT_number 14
_symmetry_cell_setting monoclinic
_symmetry_space_group_name_Hall '-P 2yn'
_symmetry_space_group_name_H-M 'P 1 21/n 1'
_atom_sites_solution_hydrogens geom
_atom_sites_solution_primary direct
_atom_sites_solution_secondary difmap
_audit_creation_method SHELXL-97
_cell_angle_alpha 90.00
_cell_angle_beta 93.9120(10)
_cell_angle_gamma 90.00
_cell_formula_units_Z 4
_cell_length_a 5.2504(2)
_cell_length_b 8.2896(3)
_cell_length_c 16.4629(7)
_cell_measurement_reflns_used 1751
_cell_measurement_temperature 100(2)
_cell_measurement_theta_max 28.87
_cell_measurement_theta_min 2.48
_cell_volume 714.86(5)
_computing_cell_refinement 'SMART SAINT'
_computing_data_collection SMART
_computing_data_reduction SAINT
_computing_molecular_graphics 'SHELXP-97 (Sheldrick, 1997)'
_computing_publication_material 'SHELCIF-97 (Sheldrick, 2000)'
_computing_structure_refinement 'SHELXL-97 (Sheldrick, 1997)'
_computing_structure_solution 'SHELXS-97 (Sheldrick, 1990)'
_diffrn_ambient_temperature 100(2)
_diffrn_detector_area_resol_mean 0
_diffrn_measured_fraction_theta_full 0.935
_diffrn_measured_fraction_theta_max 0.935
_diffrn_measurement_device_type 'Bruker APEXII'
_diffrn_measurement_method '0.3 wide w/ exposures'
_diffrn_radiation_monochromator 'Quazar optics'
_diffrn_radiation_source 'Imus microfocused'
_diffrn_radiation_type MoK\a
_diffrn_radiation_wavelength 0.71073
_diffrn_reflns_av_R_equivalents 0.0282
_diffrn_reflns_av_sigmaI/netI 0.0224
_diffrn_reflns_limit_h_max 7
_diffrn_reflns_limit_h_min -7
_diffrn_reflns_limit_k_max 11
_diffrn_reflns_limit_k_min -11
_diffrn_reflns_limit_l_max 22
_diffrn_reflns_limit_l_min -22
_diffrn_reflns_number 8361
_diffrn_reflns_theta_full 28.87
_diffrn_reflns_theta_max 28.87
_diffrn_reflns_theta_min 2.48
_exptl_absorpt_coefficient_mu 9.678
_exptl_absorpt_correction_T_max 0.917
_exptl_absorpt_correction_T_min 0.811
_exptl_absorpt_correction_type numerical
_exptl_absorpt_process_details SHELXPREP
_exptl_crystal_colour 'very pale peach'
_exptl_crystal_density_diffrn 4.181
_exptl_crystal_density_meas ?
_exptl_crystal_density_method 'not measured'
_exptl_crystal_description needle-plate
_exptl_crystal_F_000 800
_exptl_crystal_size_max 0.050
_exptl_crystal_size_mid 0.018
_exptl_crystal_size_min 0.009
_refine_diff_density_max 1.118
_refine_diff_density_min -0.697
_refine_diff_density_rms 0.189
_refine_ls_extinction_coef 0
_refine_ls_extinction_method none
_refine_ls_goodness_of_fit_ref 1.015
_refine_ls_hydrogen_treatment mixed
_refine_ls_matrix_type full
_refine_ls_number_parameters 121
_refine_ls_number_reflns 1751
_refine_ls_number_restraints 0
_refine_ls_restrained_S_all 1.015
_refine_ls_R_factor_all 0.0195
_refine_ls_R_factor_gt 0.0161
_refine_ls_shift/su_max 0.002
_refine_ls_shift/su_mean 0.000
_refine_ls_structure_factor_coef Fsqd
_refine_ls_weighting_details 'calc w=1/[\s^2^(Fo^2^)+(0.0144P)^2^+2.0948P] where P=(Fo^2^+2Fc^2^)/3'
_refine_ls_weighting_scheme calc
_refine_ls_wR_factor_gt 0.0336
_refine_ls_wR_factor_ref 0.0347
_reflns_number_gt 1599
_reflns_number_total 1751
_reflns_threshold_expression >2sigma(I)
_cod_data_source_file ic100184q_si_001_3.cif
_cod_data_source_block Pu-3
_cod_depositor_comments
;
The following automatic conversions were performed:
'_symmetry_cell_setting' value 'Monoclinic' changed to 'monoclinic'
according to '/home/adriana/struct/CIF-dictionaries/cif_core.dic'
dictionary named 'cif_core.dic' version 2.4.1 from 2010-06-29.

Automatic conversion script
Id: cif_fix_enum 1555 2011-01-17 13:19:09Z saulius 

The following automatic conversions were performed:

'_chemical_melting_point' value 'n/a' was changed to '?' - the value
is undefined or not given.

Automatic conversion script
Id: cif_fix_values 1569 2011-02-09 13:29:24Z adriana 

The following automatic conversions were performed:

'_exptl_crystal_density_meas' value 'n/a' was changed to '?' - the
value is perceived as not measured.

Automatic conversion script
Id: cif_fix_values 3008 2015-01-20 13:52:24Z robertas 
;
_cod_database_code 4315266

loop_
_symmetry_equiv_pos_as_xyz
'x, y, z'
'-x+1/2, y+1/2, -z+1/2'
'-x, -y, -z'
'x-1/2, -y-1/2, z-1/2'

loop_
_atom_site_label
_atom_site_type_symbol
_atom_site_fract_x
_atom_site_fract_y
_atom_site_fract_z
_atom_site_U_iso_or_equiv
_atom_site_adp_type
_atom_site_occupancy
_atom_site_symmetry_multiplicity
_atom_site_calc_flag
_atom_site_refinement_flags
_atom_site_disorder_assembly
_atom_site_disorder_group
Pu1 Pu 0.14821(2) 0.842905(16) 0.367229(8) 0.00351(5) Uani 1 1 d . . .
P2 P -0.12352(18) 1.17895(12) 0.25667(6) 0.00481(19) Uani 1 1 d . . .
P1 P -0.34315(18) 1.11076(12) 0.42109(6) 0.00446(19) Uani 1 1 d . . .
O6 O -0.1363(5) 0.6763(3) 0.30051(17) 0.0074(5) Uani 1 1 d . . .
O3 O -0.1742(5) 0.9594(3) 0.42476(16) 0.0067(5) Uani 1 1 d . . .
O2 O 0.3852(5) 1.0732(3) 0.38817(16) 0.0066(5) Uani 1 1 d . . .
O5 O -0.0122(5) 1.0094(3) 0.26744(16) 0.0064(5) Uani 1 1 d . . .
O4 O 0.4257(5) 0.7956(3) 0.27423(16) 0.0076(6) Uani 1 1 d . . .
O1W O 0.3017(6) 0.5562(3) 0.38796(19) 0.0086(6) Uani 1 1 d . . .
O1 O 0.3407(5) 0.8079(3) 0.49565(16) 0.0068(5) Uani 1 1 d . . .
C1 C -0.1989(7) 1.2511(4) 0.3552(2) 0.0052(7) Uani 1 1 d . . .
H1A H -0.0392 1.2911 0.3838 0.006 Uiso 1 1 calc R . .
H1B H -0.3150 1.3446 0.3470 0.006 Uiso 1 1 calc R . .
O2W O 0.1840(6) 1.3654(4) 0.5215(2) 0.0134(6) Uani 1 1 d . . .
H2 H 0.245(10) 1.422(7) 0.555(3) 0.016 Uiso 1 1 d . . .
H3 H 0.287(10) 1.294(7) 0.523(3) 0.016 Uiso 1 1 d . . .
H4 H 0.249(9) 0.508(6) 0.425(3) 0.016 Uiso 1 1 d . . .
H5 H 0.283(9) 0.502(6) 0.346(3) 0.016 Uiso 1 1 d . . .

loop_
_atom_site_aniso_label
_atom_site_aniso_U_11
_atom_site_aniso_U_22
_atom_site_aniso_U_33
_atom_site_aniso_U_23
_atom_site_aniso_U_13
_atom_site_aniso_U_12
Pu1 0.00329(7) 0.00369(7) 0.00348(7) -0.00035(5) -0.00018(5) 0.00042(5)
P2 0.0048(4) 0.0050(5) 0.0046(5) 0.0006(4) 0.0006(3) 0.0001(4)
P1 0.0045(4) 0.0051(4) 0.0039(5) 0.0004(4) 0.0007(3) 0.0000(4)
O6 0.0075(13) 0.0074(14) 0.0069(13) 0.0004(11) -0.0025(10) -0.0011(10)
O3 0.0073(13) 0.0056(13) 0.0074(13) 0.0029(11) 0.0015(10) 0.0012(10)
O2 0.0038(13) 0.0071(14) 0.0089(14) -0.0002(11) 0.0004(10) -0.0012(10)
O5 0.0082(13) 0.0064(13) 0.0047(13) -0.0004(10) 0.0008(10) 0.0005(10)
O4 0.0092(13) 0.0068(13) 0.0071(14) 0.0006(10) 0.0018(11) 0.0009(10)
O1W 0.0152(15) 0.0077(15) 0.0033(14) -0.0001(11) 0.0029(11) 0.0001(11)
O1 0.0070(13) 0.0079(14) 0.0058(13) -0.0003(10) 0.0020(10) 0.0001(10)
C1 0.0037(17) 0.0052(18) 0.0065(18) -0.0010(14) -0.0007(14) -0.0003(14)
O2W 0.0125(15) 0.0104(16) 0.0167(16) -0.0067(12) -0.0038(12) 0.0062(12)

loop_
_atom_type_symbol
_atom_type_description
_atom_type_scat_dispersion_real
_atom_type_scat_dispersion_imag
_atom_type_scat_source
C C 0.0033 0.0016 'International Tables Vol C Tables 4.2.6.8 and 6.1.1.4'
O O 0.0106 0.0060 'International Tables Vol C Tables 4.2.6.8 and 6.1.1.4'
P P 0.1023 0.0942 'International Tables Vol C Tables 4.2.6.8 and 6.1.1.4'
Pu Pu -9.4100 4.3056 'International Tables Vol C Tables 4.2.6.8 and 6.1.1.4'
H H 0.0000 0.0000 'International Tables Vol C Tables 4.2.6.8 and 6.1.1.4'

loop_
_geom_angle_atom_site_label_1
_geom_angle_atom_site_label_2
_geom_angle_atom_site_label_3
_geom_angle
_geom_angle_site_symmetry_1
_geom_angle_site_symmetry_3
_geom_angle_publ_flag
O3 Pu1 O4 158.16(10) . . ?
O3 Pu1 O6 88.57(10) . . ?
O4 Pu1 O6 90.00(10) . . ?
O3 Pu1 O5 77.72(9) . . ?
O4 Pu1 O5 80.59(10) . . ?
O6 Pu1 O5 79.59(9) . . ?
O3 Pu1 O2 89.73(10) . . ?
O4 Pu1 O2 82.87(10) . . ?
O6 Pu1 O2 156.19(10) . . ?
O5 Pu1 O2 76.84(10) . . ?
O3 Pu1 O1 87.86(9) . . ?
O4 Pu1 O1 110.12(10) . . ?
O6 Pu1 O1 127.13(9) . . ?
O5 Pu1 O1 149.65(9) . . ?
O2 Pu1 O1 76.52(9) . . ?
O3 Pu1 O1W 126.74(10) . . ?
O4 Pu1 O1W 73.04(10) . . ?
O6 Pu1 O1W 71.66(10) . . ?
O5 Pu1 O1W 140.49(10) . . ?
O2 Pu1 O1W 126.78(9) . . ?
O1 Pu1 O1W 68.93(10) . . ?
O6 P2 O5 110.68(15) 2_455 . ?
O6 P2 O4 110.84(16) 2_455 2 ?
O5 P2 O4 110.88(16) . 2 ?
O6 P2 C1 109.81(17) 2_455 . ?
O5 P2 C1 107.89(16) . . ?
O4 P2 C1 106.61(16) 2 . ?
O2 P1 O1 111.09(15) 1_455 3_576 ?
O2 P1 O3 111.81(16) 1_455 . ?
O1 P1 O3 110.87(15) 3_576 . ?
O2 P1 C1 109.96(17) 1_455 . ?
O1 P1 C1 106.16(16) 3_576 . ?
O3 P1 C1 106.69(16) . . ?
P2 O6 Pu1 141.58(16) 2_445 . ?
P1 O3 Pu1 142.66(16) . . ?
P1 O2 Pu1 135.17(16) 1_655 . ?
P2 O5 Pu1 139.96(16) . . ?
P2 O4 Pu1 146.42(17) 2_545 . ?
P1 O1 Pu1 138.24(16) 3_576 . ?
P1 C1 P2 117.3(2) . . ?

loop_
_geom_bond_atom_site_label_1
_geom_bond_atom_site_label_2
_geom_bond_distance
_geom_bond_site_symmetry_2
_geom_bond_publ_flag
Pu1 O3 2.217(3) . ?
Pu1 O4 2.219(3) . ?
Pu1 O6 2.263(3) . ?
Pu1 O5 2.264(3) . ?
Pu1 O2 2.292(3) . ?
Pu1 O1 2.299(3) . ?
Pu1 O1W 2.526(3) . ?
P2 O6 1.522(3) 2_455 ?
P2 O5 1.528(3) . ?
P2 O4 1.531(3) 2 ?
P2 C1 1.798(4) . ?
P1 O2 1.523(3) 1_455 ?
P1 O1 1.527(3) 3_576 ?
P1 O3 1.536(3) . ?
P1 C1 1.793(4) . ?
O6 P2 1.522(3) 2_445 ?
O2 P1 1.523(3) 1_655 ?
O4 P2 1.531(3) 2_545 ?
O1 P1 1.527(3) 3_576 ?
